data_4509441
loop_
_publ_author_name
'Su, Zhi'
'Xu, Jing'
'Fan, Jian'
'Liu, De-Jun'
'Chu, Qian'
'Chen, Man-Sheng'
'Chen, Shui-Sheng'
'Liu, Guang-Xiang'
'Wang, Xiao-Feng'
'Sun, Wei-Yin'

_publ_section_title
;
 Synthesis, Crystal Structure, and Photoluminescence of Coordination
 Polymers with Mixed Ligands and Diverse Topologies
;
_journal_issue 6
_journal_name_full 'Crystal Growth &amp; Design'
_journal_page_first 2801
_journal_paper_doi 10.1021/cg900059m
_journal_volume 9
_journal_year 2009
_chemical_formula_moiety 'C23 H16 Cl2 N6 O4 Zn2'
_chemical_formula_sum 'C23 H16 Cl2 N6 O4 Zn2'
_chemical_formula_weight 642.06
_chemical_name_systematic
; 
 ? 
;
_space_group_IT_number 14
_symmetry_cell_setting monoclinic
_symmetry_space_group_name_Hall '-P 2yn'
_symmetry_space_group_name_H-M 'P 1 21/n 1'
_atom_sites_solution_hydrogens geom
_atom_sites_solution_primary direct
_atom_sites_solution_secondary difmap
_audit_creation_method SHELXL-97
_cell_angle_alpha 90.00
_cell_angle_beta 110.768(3)
_cell_angle_gamma 90.00
_cell_formula_units_Z 4
_cell_length_a 11.1930(17)
_cell_length_b 17.775(3)
_cell_length_c 12.4971(18)
_cell_measurement_reflns_used 3331
_cell_measurement_temperature 293(2)
_cell_measurement_theta_max 25.94
_cell_measurement_theta_min 2.29
_cell_volume 2324.8(6)
_computing_cell_refinement 'Bruker SMART'
_computing_data_collection 'Bruker SMART'
_computing_data_reduction 'Bruker SAINT'
_computing_molecular_graphics 'Bruker SHELXTL'
_computing_publication_material 'Bruker SHELXTL'
_computing_structure_refinement 'SHELXL-97 (Sheldrick, 1997)'
_computing_structure_solution 'SHELXS-97 (Sheldrick, 1990)'
_diffrn_ambient_temperature 293(2)
_diffrn_measured_fraction_theta_full 0.999
_diffrn_measured_fraction_theta_max 0.999
_diffrn_radiation_monochromator graphite
_diffrn_radiation_source 'fine-focus sealed tube'
_diffrn_radiation_type MoK\a
_diffrn_radiation_wavelength 0.71073
_diffrn_reflns_av_R_equivalents 0.0537
_diffrn_reflns_av_sigmaI/netI 0.0590
_diffrn_reflns_limit_h_max 13
_diffrn_reflns_limit_h_min -11
_diffrn_reflns_limit_k_max 21
_diffrn_reflns_limit_k_min -21
_diffrn_reflns_limit_l_max 14
_diffrn_reflns_limit_l_min -14
_diffrn_reflns_number 11688
_diffrn_reflns_theta_full 25.24
_diffrn_reflns_theta_max 25.24
_diffrn_reflns_theta_min 2.09
_exptl_absorpt_coefficient_mu 2.340
_exptl_absorpt_correction_T_max 0.7997
_exptl_absorpt_correction_T_min 0.6519
_exptl_absorpt_correction_type multi-scan
_exptl_absorpt_process_details sadabs,bruker(2000)
_exptl_crystal_colour colorless
_exptl_crystal_density_diffrn 1.834
_exptl_crystal_density_method 'not measured'
_exptl_crystal_description block
_exptl_crystal_F_000 1288
_exptl_crystal_size_max 0.20
_exptl_crystal_size_mid 0.15
_exptl_crystal_size_min 0.10
_refine_diff_density_max 0.591
_refine_diff_density_min -0.363
_refine_diff_density_rms 0.082
_refine_ls_extinction_method none
_refine_ls_goodness_of_fit_ref 0.987
_refine_ls_hydrogen_treatment constr
_refine_ls_matrix_type full
_refine_ls_number_parameters 334
_refine_ls_number_reflns 4205
_refine_ls_number_restraints 0
_refine_ls_restrained_S_all 0.987
_refine_ls_R_factor_all 0.0533
_refine_ls_R_factor_gt 0.0412
_refine_ls_shift/su_max 0.006
_refine_ls_shift/su_mean 0.001
_refine_ls_structure_factor_coef Fsqd
_refine_ls_weighting_details 'calc w=1/[\s^2^(Fo^2^)+(0.0372P)^2^+0.0000P] where P=(Fo^2^+2Fc^2^)/3'
_refine_ls_weighting_scheme calc
_refine_ls_wR_factor_gt 0.0840
_refine_ls_wR_factor_ref 0.0884
_reflns_number_gt 3397
_reflns_number_total 4205
_reflns_threshold_expression >2sigma(I)
_cod_data_source_file cg900059msup1.cif
_cod_data_source_block 3
_cod_original_sg_symbol_H-M 'P 21/n'
_cod_database_code 4509441

loop_
_symmetry_equiv_pos_as_xyz
'x, y, z'
'-x+1/2, y+1/2, -z+1/2'
'-x, -y, -z'
'x-1/2, -y-1/2, z-1/2'

loop_
_atom_site_label
_atom_site_type_symbol
_atom_site_fract_x
_atom_site_fract_y
_atom_site_fract_z
_atom_site_U_iso_or_equiv
_atom_site_adp_type
_atom_site_occupancy
_atom_site_symmetry_multiplicity
_atom_site_calc_flag
_atom_site_refinement_flags
Zn1 Zn 0.38531(4) 0.21985(2) 0.19488(3) 0.02699(13) Uani 1 1 d .
Zn2 Zn 0.20400(5) 0.44707(2) -0.05441(3) 0.03135(14) Uani 1 1 d .
C1 C 0.6619(4) 0.04992(18) -0.0019(3) 0.0234(8) Uani 1 1 d .
C2 C 0.6929(4) 0.05129(19) -0.0989(3) 0.0276(9) Uani 1 1 d .
H17 H 0.6571 0.0870 -0.1556 0.033 Uiso 1 1 calc R
C3 C 0.7785(4) -0.00147(19) -0.1107(3) 0.0253(8) Uani 1 1 d .
C4 C 0.8389(4) -0.05165(19) -0.0242(3) 0.0278(9) Uani 1 1 d .
H20 H 0.8973 -0.0863 -0.0322 0.033 Uiso 1 1 calc R
C5 C 0.8105(4) -0.04917(19) 0.0746(3) 0.0252(8) Uani 1 1 d .
C6 C 0.7207(4) -0.00022(19) 0.0863(3) 0.0270(8) Uani 1 1 d .
H23 H 0.6997 -0.0007 0.1519 0.032 Uiso 1 1 calc R
C7 C 0.4855(4) 0.14382(19) -0.0793(3) 0.0293(9) Uani 1 1 d .
H24 H 0.4801 0.1446 -0.1552 0.035 Uiso 1 1 calc R
C8 C 0.4150(4) 0.1844(2) -0.0332(3) 0.0297(9) Uani 1 1 d .
H22 H 0.3520 0.2186 -0.0726 0.036 Uiso 1 1 calc R
C9 C 0.5409(4) 0.1176(2) 0.1024(3) 0.0272(9) Uani 1 1 d .
H15 H 0.5824 0.0961 0.1739 0.033 Uiso 1 1 calc R
C10 C 0.8782(5) -0.0961(3) 0.2754(3) 0.0586(15) Uani 1 1 d .
H31 H 0.8337 -0.0625 0.3044 0.070 Uiso 1 1 calc R
C11 C 0.9574(4) -0.1509(2) 0.3333(3) 0.0480(12) Uani 1 1 d .
H3 H 0.9774 -0.1611 0.4107 0.058 Uiso 1 1 calc R
C12 C 0.9519(4) -0.1563(2) 0.1628(3) 0.0437(12) Uani 1 1 d .
H28 H 0.9669 -0.1714 0.0974 0.052 Uiso 1 1 calc R
C13 C 0.9014(4) -0.0437(2) -0.2326(3) 0.0406(11) Uani 1 1 d .
H26 H 0.9646 -0.0721 -0.1795 0.049 Uiso 1 1 calc R
C14 C 0.8867(4) -0.0321(2) -0.3435(3) 0.0416(11) Uani 1 1 d .
H2 H 0.9397 -0.0513 -0.3798 0.050 Uiso 1 1 calc R
C15 C 0.7352(4) 0.0271(2) -0.3142(3) 0.0351(10) Uani 1 1 d .
H27 H 0.6629 0.0564 -0.3252 0.042 Uiso 1 1 calc R
C16 C 0.0023(4) 0.26841(19) 0.1058(3) 0.0279(9) Uani 1 1 d .
C17 C -0.0645(4) 0.2370(2) 0.1692(3) 0.0418(11) Uani 1 1 d .
H33 H -0.0200 0.2158 0.2403 0.050 Uiso 1 1 calc R
C18 C -0.1952(5) 0.2367(3) 0.1284(4) 0.0548(13) Uani 1 1 d .
H32 H -0.2391 0.2163 0.1723 0.066 Uiso 1 1 calc R
C19 C -0.2615(5) 0.2667(3) 0.0227(4) 0.0541(13) Uani 1 1 d .
H36 H -0.3504 0.2663 -0.0055 0.065 Uiso 1 1 calc R
C20 C -0.1966(4) 0.2973(2) -0.0413(3) 0.0384(10) Uani 1 1 d .
H29 H -0.2422 0.3172 -0.1130 0.046 Uiso 1 1 calc R
C21 C -0.0654(4) 0.29918(19) -0.0018(3) 0.0267(9) Uani 1 1 d .
C22 C 0.1466(4) 0.2666(2) 0.1585(3) 0.0315(9) Uani 1 1 d .
C23 C 0.0010(4) 0.3412(2) -0.0660(3) 0.0301(9) Uani 1 1 d .
Cl1 Cl 0.33476(11) 0.38792(6) -0.12629(9) 0.0461(3) Uani 1 1 d .
Cl2 Cl 0.09274(11) 0.53525(6) -0.17377(9) 0.0470(3) Uani 1 1 d .
N1 N 0.4500(3) 0.16758(16) 0.0813(2) 0.0261(7) Uani 1 1 d .
N2 N 0.5674(3) 0.10074(15) 0.0073(2) 0.0245(7) Uani 1 1 d .
N3 N 1.0036(3) -0.18886(17) 0.2635(2) 0.0323(8) Uani 1 1 d .
N4 N 0.8759(3) -0.09948(16) 0.1656(2) 0.0276(7) Uani 1 1 d .
N5 N 0.7820(3) 0.01207(17) -0.3941(2) 0.0311(8) Uani 1 1 d .
N6 N 0.8049(3) -0.00522(16) -0.2143(2) 0.0269(7) Uani 1 1 d .
O1 O 0.2031(3) 0.30285(16) 0.2454(2) 0.0442(8) Uani 1 1 d .
O2 O 0.2022(2) 0.22220(14) 0.1107(2) 0.0383(7) Uani 1 1 d .
O3 O 0.1024(3) 0.37327(15) -0.0074(2) 0.0395(7) Uani 1 1 d .
O4 O -0.0467(3) 0.34735(14) -0.1736(2) 0.0404(7) Uani 1 1 d .

loop_
_atom_site_aniso_label
_atom_site_aniso_U_11
_atom_site_aniso_U_22
_atom_site_aniso_U_33
_atom_site_aniso_U_23
_atom_site_aniso_U_13
_atom_site_aniso_U_12
Zn1 0.0283(3) 0.0282(2) 0.0236(2) -0.00531(18) 0.0082(2) -0.00129(19)
Zn2 0.0365(3) 0.0378(3) 0.0224(2) -0.00030(19) 0.0137(2) -0.0063(2)
C1 0.029(2) 0.0202(19) 0.0220(19) 0.0003(14) 0.0103(17) 0.0020(16)
C2 0.034(2) 0.027(2) 0.0223(19) 0.0031(15) 0.0104(18) 0.0038(17)
C3 0.030(2) 0.0252(19) 0.0211(19) -0.0008(15) 0.0098(17) 0.0008(17)
C4 0.032(2) 0.025(2) 0.028(2) 0.0031(16) 0.0119(18) 0.0063(17)
C5 0.030(2) 0.024(2) 0.0201(19) 0.0007(15) 0.0077(17) 0.0008(17)
C6 0.035(2) 0.027(2) 0.0224(19) 0.0015(16) 0.0142(18) 0.0034(18)
C7 0.040(2) 0.028(2) 0.0199(19) 0.0022(15) 0.0114(18) 0.0074(18)
C8 0.037(2) 0.027(2) 0.024(2) 0.0034(16) 0.0095(18) 0.0076(18)
C9 0.033(2) 0.030(2) 0.0175(18) 0.0014(15) 0.0079(17) 0.0023(17)
C10 0.081(4) 0.076(3) 0.026(2) 0.015(2) 0.028(2) 0.047(3)
C11 0.061(3) 0.059(3) 0.025(2) 0.014(2) 0.018(2) 0.024(3)
C12 0.071(3) 0.036(2) 0.032(2) 0.0109(19) 0.028(2) 0.020(2)
C13 0.035(3) 0.056(3) 0.032(2) 0.0091(19) 0.013(2) 0.020(2)
C14 0.037(3) 0.058(3) 0.037(2) 0.004(2) 0.023(2) 0.015(2)
C15 0.040(3) 0.042(2) 0.028(2) 0.0062(18) 0.018(2) 0.014(2)
C16 0.029(2) 0.022(2) 0.033(2) -0.0055(16) 0.0109(18) -0.0004(17)
C17 0.052(3) 0.038(3) 0.037(2) 0.0045(19) 0.018(2) -0.007(2)
C18 0.048(3) 0.064(3) 0.061(3) -0.006(3) 0.030(3) -0.023(3)
C19 0.030(3) 0.068(3) 0.065(3) -0.011(3) 0.017(3) -0.010(2)
C20 0.030(2) 0.044(3) 0.036(2) -0.0047(19) 0.005(2) -0.0030(19)
C21 0.027(2) 0.024(2) 0.028(2) -0.0050(16) 0.0084(18) -0.0022(16)
C22 0.035(2) 0.027(2) 0.030(2) 0.0055(17) 0.0080(19) -0.0041(18)
C23 0.033(2) 0.026(2) 0.031(2) -0.0021(17) 0.0100(19) 0.0033(18)
Cl1 0.0470(7) 0.0558(7) 0.0419(6) -0.0051(5) 0.0236(6) 0.0037(5)
Cl2 0.0537(8) 0.0488(7) 0.0400(6) 0.0126(5) 0.0184(6) 0.0099(5)
N1 0.0279(19) 0.0271(17) 0.0238(17) -0.0051(13) 0.0097(14) 0.0031(14)
N2 0.0339(19) 0.0233(16) 0.0180(15) 0.0018(12) 0.0113(14) 0.0040(14)
N3 0.035(2) 0.0318(18) 0.0297(18) 0.0069(14) 0.0107(16) 0.0093(15)
N4 0.035(2) 0.0267(17) 0.0226(16) 0.0055(13) 0.0127(15) 0.0072(15)
N5 0.034(2) 0.041(2) 0.0214(17) 0.0032(14) 0.0139(15) 0.0087(16)
N6 0.0313(19) 0.0305(17) 0.0204(16) 0.0045(13) 0.0112(14) 0.0069(15)
O1 0.0427(19) 0.0532(19) 0.0297(16) -0.0078(14) 0.0040(14) -0.0039(15)
O2 0.0276(16) 0.0371(16) 0.0468(17) -0.0116(13) 0.0089(14) 0.0035(13)
O3 0.0382(18) 0.0513(18) 0.0263(15) 0.0051(12) 0.0081(14) -0.0182(14)
O4 0.053(2) 0.0405(17) 0.0223(15) -0.0015(12) 0.0071(14) -0.0075(14)

loop_
_atom_type_symbol
_atom_type_description
_atom_type_scat_dispersion_real
_atom_type_scat_dispersion_imag
_atom_type_scat_source
C C 0.0033 0.0016 'International Tables Vol C Tables 4.2.6.8 and 6.1.1.4'
H H 0.0000 0.0000 'International Tables Vol C Tables 4.2.6.8 and 6.1.1.4'
N N 0.0061 0.0033 'International Tables Vol C Tables 4.2.6.8 and 6.1.1.4'
O O 0.0106 0.0060 'International Tables Vol C Tables 4.2.6.8 and 6.1.1.4'
Zn Zn 0.2839 1.4301 'International Tables Vol C Tables 4.2.6.8 and 6.1.1.4'
Cl Cl 0.1484 0.1585 'International Tables Vol C Tables 4.2.6.8 and 6.1.1.4'

loop_
_geom_angle_atom_site_label_1
_geom_angle_atom_site_label_2
_geom_angle_atom_site_label_3
_geom_angle
_geom_angle_site_symmetry_1
_geom_angle_site_symmetry_3
O2 Zn1 O4 119.32(12) . 4_666
O2 Zn1 N3 124.25(12) . 2_655
O4 Zn1 N3 104.87(12) 4_666 2_655
O2 Zn1 N1 101.55(12) . .
O4 Zn1 N1 100.31(11) 4_666 .
N3 Zn1 N1 102.12(12) 2_655 .
O3 Zn2 N5 92.08(11) . 4_566
O3 Zn2 Cl2 115.35(9) . .
N5 Zn2 Cl2 110.86(10) 4_566 .
O3 Zn2 Cl1 109.77(9) . .
N5 Zn2 Cl1 117.04(10) 4_566 .
Cl2 Zn2 Cl1 110.74(4) . .
C2 C1 C6 121.0(3) . .
C2 C1 N2 119.1(3) . .
C6 C1 N2 119.9(3) . .
C1 C2 C3 118.8(3) . .
C1 C2 H17 120.6 . .
C3 C2 H17 120.6 . .
C4 C3 C2 121.3(3) . .
C4 C3 N6 118.6(3) . .
C2 C3 N6 120.1(3) . .
C3 C4 C5 118.5(3) . .
C3 C4 H20 120.8 . .
C5 C4 H20 120.8 . .
C6 C5 C4 121.6(3) . .
C6 C5 N4 119.9(3) . .
C4 C5 N4 118.5(3) . .
C5 C6 C1 118.7(3) . .
C5 C6 H23 120.7 . .
C1 C6 H23 120.7 . .
C8 C7 N2 106.9(3) . .
C8 C7 H24 126.5 . .
N2 C7 H24 126.5 . .
C7 C8 N1 109.7(3) . .
C7 C8 H22 125.2 . .
N1 C8 H22 125.2 . .
N1 C9 N2 111.7(3) . .
N1 C9 H15 124.1 . .
N2 C9 H15 124.1 . .
C11 C10 N4 106.5(4) . .
C11 C10 H31 126.7 . .
N4 C10 H31 126.7 . .
N3 C11 C10 110.3(3) . .
N3 C11 H3 124.9 . .
C10 C11 H3 124.9 . .
N3 C12 N4 112.2(3) . .
N3 C12 H28 123.9 . .
N4 C12 H28 123.9 . .
C14 C13 N6 106.3(3) . .
C14 C13 H26 126.9 . .
N6 C13 H26 126.9 . .
C13 C14 N5 109.5(4) . .
C13 C14 H2 125.2 . .
N5 C14 H2 125.2 . .
N5 C15 N6 111.3(3) . .
N5 C15 H27 124.4 . .
N6 C15 H27 124.4 . .
C17 C16 C21 119.3(4) . .
C17 C16 C22 116.8(3) . .
C21 C16 C22 123.9(3) . .
C18 C17 C16 120.7(4) . .
C18 C17 H33 119.6 . .
C16 C17 H33 119.6 . .
C17 C18 C19 119.9(4) . .
C17 C18 H32 120.0 . .
C19 C18 H32 120.0 . .
C20 C19 C18 119.9(4) . .
C20 C19 H36 120.1 . .
C18 C19 H36 120.1 . .
C19 C20 C21 121.4(4) . .
C19 C20 H29 119.3 . .
C21 C20 H29 119.3 . .
C20 C21 C16 118.8(4) . .
C20 C21 C23 119.8(3) . .
C16 C21 C23 121.0(3) . .
O1 C22 O2 123.7(4) . .
O1 C22 C16 120.7(4) . .
O2 C22 C16 115.5(3) . .
O3 C23 O4 122.6(4) . .
O3 C23 C21 116.1(3) . .
O4 C23 C21 121.2(3) . .
C9 N1 C8 105.8(3) . .
C9 N1 Zn1 128.0(2) . .
C8 N1 Zn1 125.9(2) . .
C9 N2 C7 105.9(3) . .
C9 N2 C1 127.6(3) . .
C7 N2 C1 126.5(3) . .
C12 N3 C11 105.1(3) . .
C12 N3 Zn1 128.8(3) . 2_645
C11 N3 Zn1 125.9(3) . 2_645
C12 N4 C10 106.0(3) . .
C12 N4 C5 127.4(3) . .
C10 N4 C5 126.5(3) . .
C15 N5 C14 105.9(3) . .
C15 N5 Zn2 122.3(3) . 4_665
C14 N5 Zn2 131.7(3) . 4_665
C15 N6 C13 107.0(3) . .
C15 N6 C3 125.7(3) . .
C13 N6 C3 127.3(3) . .
C22 O2 Zn1 110.8(2) . .
C23 O3 Zn2 129.3(2) . .
C23 O4 Zn1 137.2(2) . 4_565

loop_
_geom_bond_atom_site_label_1
_geom_bond_atom_site_label_2
_geom_bond_distance
_geom_bond_site_symmetry_2
Zn1 O2 1.945(3) .
Zn1 O4 1.955(2) 4_666
Zn1 N3 1.998(3) 2_655
Zn1 N1 2.033(3) .
Zn2 O3 1.957(3) .
Zn2 N5 2.016(3) 4_566
Zn2 Cl2 2.2170(11) .
Zn2 Cl1 2.2331(11) .
C1 C2 1.375(5) .
C1 C6 1.388(5) .
C1 N2 1.426(4) .
C2 C3 1.385(5) .
C2 H17 0.9300 .
C3 C4 1.380(5) .
C3 N6 1.428(4) .
C4 C5 1.380(5) .
C4 H20 0.9300 .
C5 C6 1.376(5) .
C5 N4 1.428(4) .
C6 H23 0.9300 .
C7 C8 1.340(5) .
C7 N2 1.376(4) .
C7 H24 0.9300 .
C8 N1 1.375(4) .
C8 H22 0.9300 .
C9 N1 1.305(4) .
C9 N2 1.356(4) .
C9 H15 0.9300 .
C10 C11 1.343(5) .
C10 N4 1.365(4) .
C10 H31 0.9300 .
C11 N3 1.343(5) .
C11 H3 0.9300 .
C12 N3 1.318(4) .
C12 N4 1.329(5) .
C12 H28 0.9300 .
C13 C14 1.352(5) .
C13 N6 1.365(5) .
C13 H26 0.9300 .
C14 N5 1.365(5) .
C14 H2 0.9300 .
C15 N5 1.309(4) .
C15 N6 1.345(4) .
C15 H27 0.9300 .
C16 C17 1.385(5) .
C16 C21 1.399(5) .
C16 C22 1.514(5) .
C17 C18 1.368(6) .
C17 H33 0.9300 .
C18 C19 1.374(6) .
C18 H32 0.9300 .
C19 C20 1.369(6) .
C19 H36 0.9300 .
C20 C21 1.374(5) .
C20 H29 0.9300 .
C21 C23 1.476(5) .
C22 O1 1.227(4) .
C22 O2 1.278(5) .
C23 O3 1.249(4) .
C23 O4 1.263(4) .
N3 Zn1 1.998(3) 2_645
N5 Zn2 2.016(3) 4_665
O4 Zn1 1.955(2) 4_565

loop_
_geom_torsion_atom_site_label_1
_geom_torsion_atom_site_label_2
_geom_torsion_atom_site_label_3
_geom_torsion_atom_site_label_4
_geom_torsion
_geom_torsion_site_symmetry_1
_geom_torsion_site_symmetry_4
C6 C1 C2 C3 4.0(6) . .
N2 C1 C2 C3 -175.8(3) . .
C1 C2 C3 C4 -4.3(6) . .
C1 C2 C3 N6 175.1(3) . .
C2 C3 C4 C5 1.1(6) . .
N6 C3 C4 C5 -178.3(3) . .
C3 C4 C5 C6 2.6(6) . .
C3 C4 C5 N4 -178.1(3) . .
C4 C5 C6 C1 -2.9(6) . .
N4 C5 C6 C1 177.7(3) . .
C2 C1 C6 C5 -0.4(5) . .
N2 C1 C6 C5 179.3(3) . .
N2 C7 C8 N1 -0.4(4) . .
N4 C10 C11 N3 -0.6(6) . .
N6 C13 C14 N5 -0.7(5) . .
C21 C16 C17 C18 -0.9(6) . .
C22 C16 C17 C18 179.5(4) . .
C16 C17 C18 C19 1.1(7) . .
C17 C18 C19 C20 -0.5(7) . .
C18 C19 C20 C21 -0.4(7) . .
C19 C20 C21 C16 0.6(6) . .
C19 C20 C21 C23 -172.0(4) . .
C17 C16 C21 C20 0.0(5) . .
C22 C16 C21 C20 179.7(3) . .
C17 C16 C21 C23 172.6(3) . .
C22 C16 C21 C23 -7.8(5) . .
C17 C16 C22 O1 -66.1(5) . .
C21 C16 C22 O1 114.3(4) . .
C17 C16 C22 O2 110.0(4) . .
C21 C16 C22 O2 -69.7(5) . .
C20 C21 C23 O3 144.8(4) . .
C16 C21 C23 O3 -27.7(5) . .
C20 C21 C23 O4 -31.5(5) . .
C16 C21 C23 O4 156.0(3) . .
N2 C9 N1 C8 0.1(4) . .
N2 C9 N1 Zn1 -173.6(2) . .
C7 C8 N1 C9 0.2(4) . .
C7 C8 N1 Zn1 174.0(3) . .
O2 Zn1 N1 C9 -140.6(3) . .
O4 Zn1 N1 C9 -17.6(3) 4_666 .
N3 Zn1 N1 C9 90.2(3) 2_655 .
O2 Zn1 N1 C8 46.9(3) . .
O4 Zn1 N1 C8 170.0(3) 4_666 .
N3 Zn1 N1 C8 -82.2(3) 2_655 .
N1 C9 N2 C7 -0.3(4) . .
N1 C9 N2 C1 178.8(3) . .
C8 C7 N2 C9 0.4(4) . .
C8 C7 N2 C1 -178.7(3) . .
C2 C1 N2 C9 -166.8(3) . .
C6 C1 N2 C9 13.5(6) . .
C2 C1 N2 C7 12.1(5) . .
C6 C1 N2 C7 -167.7(3) . .
N4 C12 N3 C11 0.3(5) . .
N4 C12 N3 Zn1 175.5(3) . 2_645
C10 C11 N3 C12 0.2(6) . .
C10 C11 N3 Zn1 -175.1(3) . 2_645
N3 C12 N4 C10 -0.7(5) . .
N3 C12 N4 C5 176.0(3) . .
C11 C10 N4 C12 0.8(6) . .
C11 C10 N4 C5 -176.0(4) . .
C6 C5 N4 C12 170.4(4) . .
C4 C5 N4 C12 -8.9(6) . .
C6 C5 N4 C10 -13.5(6) . .
C4 C5 N4 C10 167.2(4) . .
N6 C15 N5 C14 0.1(5) . .
N6 C15 N5 Zn2 -178.8(2) . 4_665
C13 C14 N5 C15 0.4(5) . .
C13 C14 N5 Zn2 179.1(3) . 4_665
N5 C15 N6 C13 -0.5(5) . .
N5 C15 N6 C3 -178.5(3) . .
C14 C13 N6 C15 0.7(5) . .
C14 C13 N6 C3 178.7(4) . .
C4 C3 N6 C15 164.4(4) . .
C2 C3 N6 C15 -15.0(6) . .
C4 C3 N6 C13 -13.2(6) . .
C2 C3 N6 C13 167.4(4) . .
O1 C22 O2 Zn1 0.5(5) . .
C16 C22 O2 Zn1 -175.4(2) . .
O4 Zn1 O2 C22 84.3(3) 4_666 .
N3 Zn1 O2 C22 -53.3(3) 2_655 .
N1 Zn1 O2 C22 -166.8(2) . .
O4 C23 O3 Zn2 7.4(6) . .
C21 C23 O3 Zn2 -168.9(2) . .
N5 Zn2 O3 C23 156.2(3) 4_566 .
Cl2 Zn2 O3 C23 41.9(4) . .
Cl1 Zn2 O3 C23 -84.0(3) . .
O3 C23 O4 Zn1 131.4(4) . 4_565
C21 C23 O4 Zn1 -52.5(5) . 4_565
